data_7111299
loop_
_publ_author_name
'Copsey, May C.'
'Jeffery, John C.'
'Russell, Christopher A.'
'Slattery, John M.'
'Straughan, Jennifer A.'

_publ_section_title
;
 Heterobimetallic lithium alkyltriimido aluminate cages containing the
 [R?Al(NR)3]4? tetraanion (R? = Bun, Et; R = 2-OMeC6H4)Electronic
 supplementary information (ESI) available: syntheses of 1?4. See
 http://www.rsc.org/suppdata/cc/b3/b307589c/
;
_journal_issue 18
_journal_name_full 'Chemical Communications'
_journal_page_first 2356
_journal_paper_doi 10.1039/b307589c
_journal_year 2003
_chemical_formula_sum 'C86 H132 Al2 Li8 N6 O15'
_chemical_formula_weight 1599.46
_chemical_name_systematic
;
?
;
_space_group_IT_number 9
_symmetry_cell_setting monoclinic
_symmetry_space_group_name_Hall 'C -2yc'
_symmetry_space_group_name_H-M 'C 1 c 1'
_atom_sites_solution_hydrogens geom
_atom_sites_solution_primary direct
_atom_sites_solution_secondary difmap
_audit_creation_method SHELXL-97
_cell_angle_alpha 90.00
_cell_angle_beta 105.1140(10)
_cell_angle_gamma 90.00
_cell_formula_units_Z 4
_cell_length_a 18.2874(3)
_cell_length_b 20.0934(4)
_cell_length_c 24.9608(5)
_cell_measurement_temperature 93(2)
_cell_volume 8854.7(3)
_computing_cell_refinement 'SAINT (Bruker, 2001)'
_computing_data_collection 'SMART (Bruker, 2001)'
_computing_data_reduction 'SHELXTL (Bruker, 2001)'
_computing_molecular_graphics 'SHELXTL (Bruker, 2001)'
_computing_publication_material 'SHELXTL (Bruker, 2001)'
_computing_structure_refinement 'SHELXTL (Bruker, 2001)'
_computing_structure_solution 'SHELXTL (Bruker, 2001)'
_diffrn_ambient_temperature 100(2)
_diffrn_detector_area_resol_mean 'frames each covering 0.3\% in\w'
_diffrn_measured_fraction_theta_full 0.944
_diffrn_measured_fraction_theta_max 0.944
_diffrn_measurement_device_type 'CCD area detector'
_diffrn_measurement_method 'PROTEUM (Bruker, 2001)'
_diffrn_radiation_monochromator 'Osmic ConFocal MaxFlux mirror optics'
_diffrn_radiation_source '4.8 kW rotating anode'
_diffrn_radiation_type CuK\a
_diffrn_radiation_wavelength 1.54184
_diffrn_reflns_av_R_equivalents 0.0462
_diffrn_reflns_av_sigmaI/netI 0.0526
_diffrn_reflns_limit_h_max 22
_diffrn_reflns_limit_h_min -21
_diffrn_reflns_limit_k_max 24
_diffrn_reflns_limit_k_min -24
_diffrn_reflns_limit_l_max 29
_diffrn_reflns_limit_l_min -29
_diffrn_reflns_number 34236
_diffrn_reflns_theta_full 70.04
_diffrn_reflns_theta_max 70.04
_diffrn_reflns_theta_min 3.33
_exptl_absorpt_coefficient_mu 0.809
_exptl_absorpt_correction_T_max 0.879536
_exptl_absorpt_correction_T_min 0.653010
_exptl_absorpt_correction_type multi-scan
_exptl_absorpt_process_details 'SADABS (Sheldrick, 1996)'
_exptl_crystal_colour 'Pale Yellow'
_exptl_crystal_density_diffrn 1.200
_exptl_crystal_density_method 'not measured'
_exptl_crystal_description Blocks
_exptl_crystal_F_000 3440
_exptl_crystal_size_max 0.25
_exptl_crystal_size_mid 0.25
_exptl_crystal_size_min 0.2
_refine_diff_density_max 0.892
_refine_diff_density_min -0.400
_refine_diff_density_rms 0.097
_refine_ls_abs_structure_details 'Flack H D (1983), Acta Cryst. A39, 876-881'
_refine_ls_abs_structure_Flack 0.35(5)
_refine_ls_extinction_method none
_refine_ls_goodness_of_fit_ref 1.030
_refine_ls_hydrogen_treatment mixed
_refine_ls_matrix_type full
_refine_ls_number_parameters 1072
_refine_ls_number_reflns 14343
_refine_ls_number_restraints 10
_refine_ls_restrained_S_all 1.035
_refine_ls_R_factor_all 0.0950
_refine_ls_R_factor_gt 0.0800
_refine_ls_shift/su_max 0.039
_refine_ls_shift/su_mean 0.001
_refine_ls_structure_factor_coef Fsqd
_refine_ls_weighting_details 'calc w=1/[\s^2^(Fo^2^)+(0.1595P)^2^+0.0000P] where P=(Fo^2^+2Fc^2^)/3'
_refine_ls_weighting_scheme calc
_refine_ls_wR_factor_gt 0.2047
_refine_ls_wR_factor_ref 0.2211
_reflns_number_gt 11381
_reflns_number_total 14343
_reflns_threshold_expression >2sigma(I)
_cod_data_source_file b307589csup1.cif
_cod_data_source_block vladm
_cod_depositor_comments
;
The following automatic conversions were performed:

'_symmetry_cell_setting' value 'Monoclinic' changed to 'monoclinic'
according to /home/saulius/struct/CIF-dictionaries/cif_core.dic
dictionary named 'cif_core.dic' version 2.4.2 from 2011-04-26.

Automatic conversion script
Id: cif_fix_values 1891 2012-01-12 08:04:46Z andrius 
;
_cod_original_sg_symbol_H-M Cc
_cod_database_code 7111299

loop_
_symmetry_equiv_pos_as_xyz
'x, y, z'
'x, -y, z+1/2'
'x+1/2, y+1/2, z'
'x+1/2, -y+1/2, z+1/2'

loop_
_atom_site_label
_atom_site_type_symbol
_atom_site_fract_x
_atom_site_fract_y
_atom_site_fract_z
_atom_site_U_iso_or_equiv
_atom_site_adp_type
_atom_site_occupancy
_atom_site_symmetry_multiplicity
_atom_site_calc_flag
_atom_site_refinement_flags
_atom_site_disorder_assembly
_atom_site_disorder_group
Al1 Al 0.23491(7) 0.79368(6) 0.79356(5) 0.0266(3) Uani 1 1 d . . .
Al2 Al 0.10087(7) 0.73808(6) 0.61335(5) 0.0265(3) Uani 1 1 d . . .
C1 C 0.3599(2) 0.8140(2) 0.7403(2) 0.0299(10) Uani 1 1 d . . .
C2 C 0.3962(3) 0.7989(2) 0.6982(2) 0.0323(10) Uani 1 1 d . . .
C3 C 0.4648(3) 0.8253(3) 0.6953(2) 0.0384(11) Uani 1 1 d . . .
H3 H 0.4861 0.8128 0.6658 0.046 Uiso 1 1 calc R . .
C4 C 0.5029(3) 0.8704(3) 0.7355(2) 0.0433(12) Uani 1 1 d . . .
H4 H 0.5497 0.8893 0.7336 0.052 Uiso 1 1 calc R . .
C5 C 0.4714(3) 0.8867(3) 0.7779(2) 0.0413(12) Uani 1 1 d . . .
H5 H 0.4970 0.9170 0.8058 0.050 Uiso 1 1 calc R . .
C6 C 0.4018(3) 0.8592(2) 0.7808(2) 0.0333(10) Uani 1 1 d . . .
H6 H 0.3820 0.8713 0.8110 0.040 Uiso 1 1 calc R . .
C7 C 0.3979(3) 0.7116(3) 0.6315(3) 0.0536(15) Uani 1 1 d . . .
H7A H 0.4256 0.7382 0.6104 0.080 Uiso 1 1 calc R . .
H7B H 0.3636 0.6810 0.6063 0.080 Uiso 1 1 calc R . .
H7C H 0.4340 0.6859 0.6600 0.080 Uiso 1 1 calc R . .
C8 C 0.1183(2) 0.8984(2) 0.77855(19) 0.0292(9) Uani 1 1 d . . .
C9 C 0.0639(2) 0.9424(2) 0.74302(19) 0.0298(10) Uani 1 1 d . . .
C10 C 0.0210(3) 0.9880(2) 0.7615(2) 0.0359(10) Uani 1 1 d . . .
H10 H -0.0153 1.0138 0.7356 0.043 Uiso 1 1 calc R . .
C11 C 0.0301(3) 0.9968(3) 0.8185(2) 0.0424(12) Uani 1 1 d . . .
H11 H 0.0007 1.0287 0.8318 0.051 Uiso 1 1 calc R . .
C12 C 0.0823(3) 0.9586(3) 0.8547(2) 0.0472(13) Uani 1 1 d . . .
H12 H 0.0894 0.9642 0.8935 0.057 Uiso 1 1 calc R . .
C13 C 0.1254(3) 0.9111(3) 0.8352(2) 0.0415(12) Uani 1 1 d . . .
H13 H 0.1615 0.8860 0.8618 0.050 Uiso 1 1 calc R . .
C14 C 0.0236(3) 0.9830(3) 0.6488(2) 0.0409(12) Uani 1 1 d . . .
H14A H -0.0313 0.9831 0.6442 0.061 Uiso 1 1 calc R . .
H14B H 0.0342 0.9751 0.6128 0.061 Uiso 1 1 calc R . .
H14C H 0.0447 1.0261 0.6635 0.061 Uiso 1 1 calc R . .
C15 C 0.1961(3) 0.6566(2) 0.81432(19) 0.0316(10) Uani 1 1 d . . .
C16 C 0.2620(3) 0.6436(3) 0.8584(2) 0.0413(12) Uani 1 1 d . . .
H16 H 0.3011 0.6760 0.8669 0.050 Uiso 1 1 calc R . .
C17 C 0.2713(4) 0.5849(3) 0.8898(3) 0.0542(15) Uani 1 1 d . . .
H17 H 0.3173 0.5779 0.9175 0.065 Uiso 1 1 calc R . .
C18 C 0.2164(4) 0.5379(3) 0.8815(3) 0.0625(18) Uani 1 1 d . . .
H18 H 0.2224 0.5001 0.9051 0.075 Uiso 1 1 calc R . .
C19 C 0.1506(3) 0.5455(3) 0.8379(2) 0.0458(13) Uani 1 1 d . . .
H19 H 0.1124 0.5122 0.8307 0.055 Uiso 1 1 calc R . .
C20 C 0.1424(3) 0.6030(2) 0.8052(2) 0.0329(10) Uani 1 1 d . . .
C21 C 0.0194(3) 0.5678(2) 0.7513(2) 0.0354(10) Uani 1 1 d . . .
H21A H 0.0341 0.5252 0.7381 0.053 Uiso 1 1 calc R . .
H21B H -0.0243 0.5860 0.7237 0.053 Uiso 1 1 calc R . .
H21C H 0.0060 0.5609 0.7865 0.053 Uiso 1 1 calc R . .
C22 C -0.0223(2) 0.7181(2) 0.66775(19) 0.0278(9) Uani 1 1 d . . .
C23 C -0.0660(3) 0.6715(2) 0.6296(2) 0.0334(10) Uani 1 1 d . . .
H23 H -0.0482 0.6586 0.5986 0.040 Uiso 1 1 calc R . .
C24 C -0.1336(3) 0.6439(2) 0.6352(2) 0.0373(11) Uani 1 1 d . . .
H24 H -0.1592 0.6122 0.6087 0.045 Uiso 1 1 calc R . .
C25 C -0.1642(3) 0.6614(2) 0.6783(2) 0.0372(11) Uani 1 1 d . . .
H25 H -0.2101 0.6421 0.6818 0.045 Uiso 1 1 calc R . .
C26 C -0.1255(2) 0.7084(2) 0.7167(2) 0.0330(10) Uani 1 1 d . . .
H26 H -0.1454 0.7212 0.7467 0.040 Uiso 1 1 calc R . .
C27 C -0.0586(2) 0.7367(2) 0.71158(19) 0.0307(10) Uani 1 1 d . . .
C28 C -0.0578(3) 0.8212(3) 0.7797(2) 0.0399(11) Uani 1 1 d . . .
H28A H -0.1034 0.8402 0.7546 0.060 Uiso 1 1 calc R . .
H28B H -0.0252 0.8571 0.7990 0.060 Uiso 1 1 calc R . .
H28C H -0.0723 0.7924 0.8069 0.060 Uiso 1 1 calc R . .
C29 C 0.1410(3) 0.8759(2) 0.59083(19) 0.0282(9) Uani 1 1 d . . .
C30 C 0.0797(3) 0.8869(3) 0.5438(2) 0.0378(11) Uani 1 1 d . . .
H30 H 0.0443 0.8519 0.5316 0.045 Uiso 1 1 calc R . .
C31 C 0.0689(3) 0.9472(3) 0.5144(2) 0.0455(13) Uani 1 1 d . . .
H31 H 0.0264 0.9522 0.4833 0.055 Uiso 1 1 calc R . .
C32 C 0.1191(4) 0.9994(3) 0.5300(2) 0.0468(13) Uani 1 1 d . . .
H32 H 0.1114 1.0401 0.5100 0.056 Uiso 1 1 calc R . .
C33 C 0.1807(3) 0.9910(3) 0.5751(2) 0.0422(12) Uani 1 1 d . . .
H33 H 0.2157 1.0265 0.5862 0.051 Uiso 1 1 calc R . .
C34 C 0.1924(3) 0.9321(2) 0.60449(19) 0.0327(10) Uani 1 1 d . . .
C35 C 0.3137(3) 0.9676(3) 0.6626(2) 0.0476(13) Uani 1 1 d . . .
H35A H 0.3379 0.9672 0.6319 0.071 Uiso 1 1 calc R . .
H35B H 0.3509 0.9552 0.6971 0.071 Uiso 1 1 calc R . .
H35C H 0.2944 1.0124 0.6665 0.071 Uiso 1 1 calc R . .
C36 C 0.2208(2) 0.6377(2) 0.62764(19) 0.0286(9) Uani 1 1 d . . .
C37 C 0.2211(3) 0.6336(2) 0.5701(2) 0.0344(10) Uani 1 1 d . . .
H37 H 0.1898 0.6633 0.5444 0.041 Uiso 1 1 calc R . .
C38 C 0.2645(3) 0.5890(3) 0.5506(2) 0.0396(11) Uani 1 1 d . . .
H38 H 0.2618 0.5885 0.5121 0.047 Uiso 1 1 calc R . .
C39 C 0.3127(3) 0.5441(3) 0.5857(2) 0.0419(12) Uani 1 1 d . . .
H39 H 0.3427 0.5135 0.5717 0.050 Uiso 1 1 calc R . .
C40 C 0.3151(3) 0.5457(2) 0.6419(2) 0.0350(11) Uani 1 1 d . . .
H40 H 0.3472 0.5157 0.6667 0.042 Uiso 1 1 calc R . .
C41 C 0.2716(2) 0.5902(2) 0.66201(19) 0.0300(10) Uani 1 1 d . . .
C42 C 0.3025(3) 0.5405(3) 0.7528(2) 0.0425(12) Uani 1 1 d . . .
H42A H 0.2784 0.4993 0.7358 0.064 Uiso 1 1 calc R . .
H42B H 0.2920 0.5466 0.7890 0.064 Uiso 1 1 calc R . .
H42C H 0.3573 0.5375 0.7577 0.064 Uiso 1 1 calc R . .
C43 C 0.2936(3) 0.8173(3) 0.8717(2) 0.0380(11) Uani 1 1 d . . .
H43A H 0.3450 0.7982 0.8773 0.046 Uiso 1 1 calc R . .
H43B H 0.2996 0.8663 0.8730 0.046 Uiso 1 1 calc R . .
C44 C 0.2671(3) 0.7983(3) 0.9201(2) 0.0489(13) Uani 1 1 d . . .
H44A H 0.2673 0.7491 0.9227 0.059 Uiso 1 1 calc R . .
H44B H 0.2140 0.8133 0.9140 0.059 Uiso 1 1 calc R . .
C45 C 0.3139(4) 0.8265(3) 0.9765(3) 0.0590(16) Uani 1 1 d . . .
H45A H 0.2942 0.8083 1.0068 0.071 Uiso 1 1 calc R . .
H45B H 0.3674 0.8126 0.9830 0.071 Uiso 1 1 calc R . .
C46 C 0.3095(4) 0.9000(3) 0.9768(4) 0.071(2) Uani 1 1 d . . .
H46A H 0.3167 0.9174 0.9418 0.107 Uiso 1 1 calc R . .
H46B H 0.3491 0.9175 1.0079 0.107 Uiso 1 1 calc R . .
H46C H 0.2597 0.9136 0.9807 0.107 Uiso 1 1 calc R . .
C47 C 0.0477(3) 0.7140(2) 0.5341(2) 0.0338(10) Uani 1 1 d . . .
H47A H -0.0020 0.7367 0.5247 0.041 Uiso 1 1 calc R . .
H47B H 0.0775 0.7334 0.5100 0.041 Uiso 1 1 calc R . .
C48 C 0.0334(3) 0.6407(2) 0.5178(2) 0.0345(10) Uani 1 1 d . . .
H48A H 0.0757 0.6141 0.5408 0.041 Uiso 1 1 calc R . .
H48B H -0.0135 0.6265 0.5273 0.041 Uiso 1 1 calc R . .
C49 C 0.0259(4) 0.6241(3) 0.4582(2) 0.0516(14) Uani 1 1 d . . .
H49A H 0.0719 0.6398 0.4481 0.062 Uiso 1 1 calc R . .
H49B H -0.0178 0.6491 0.4351 0.062 Uiso 1 1 calc R . .
C50 C 0.0149(5) 0.5507(3) 0.4436(3) 0.071(2) Uani 1 1 d . . .
H50A H 0.0576 0.5252 0.4662 0.106 Uiso 1 1 calc R . .
H50B H 0.0124 0.5444 0.4042 0.106 Uiso 1 1 calc R . .
H50C H -0.0323 0.5350 0.4509 0.106 Uiso 1 1 calc R . .
C51 C 0.3066(3) 0.3248(4) 0.6048(3) 0.0597(17) Uani 1 1 d . . .
H51A H 0.3139 0.2761 0.6097 0.072 Uiso 1 1 calc R . .
H51B H 0.2977 0.3436 0.6392 0.072 Uiso 1 1 calc R . .
C52 C 0.3752(4) 0.3558(3) 0.5932(4) 0.079(3) Uani 1 1 d . . .
H52A H 0.3850 0.4005 0.6103 0.094 Uiso 1 1 calc R . .
H52B H 0.4206 0.3276 0.6071 0.094 Uiso 1 1 calc R . .
C53 C 0.3552(4) 0.3599(4) 0.5347(4) 0.073(2) Uani 1 1 d . . .
H53A H 0.3670 0.3177 0.5183 0.087 Uiso 1 1 calc R . .
H53B H 0.3830 0.3965 0.5222 0.087 Uiso 1 1 calc R . .
C54 C 0.2701(4) 0.3733(4) 0.5179(3) 0.0616(16) Uani 1 1 d . . .
H54A H 0.2593 0.4215 0.5187 0.074 Uiso 1 1 calc R . .
H54B H 0.2463 0.3557 0.4803 0.074 Uiso 1 1 calc R . .
C55 C 0.0977(4) 0.2558(3) 0.4553(2) 0.0568(15) Uani 1 1 d . . .
H55A H 0.0659 0.2189 0.4627 0.068 Uiso 1 1 calc R . .
H55B H 0.1517 0.2439 0.4706 0.068 Uiso 1 1 calc R . .
C56 C 0.0807(4) 0.2696(4) 0.3925(3) 0.0665(18) Uani 1 1 d . . .
H56A H 0.1248 0.2896 0.3825 0.080 Uiso 1 1 calc R . .
H56B H 0.0652 0.2286 0.3704 0.080 Uiso 1 1 calc R . .
C57 C 0.0153(4) 0.3189(4) 0.3848(3) 0.0594(16) Uani 1 1 d . . .
H57A H 0.0105 0.3471 0.3516 0.071 Uiso 1 1 calc R . .
H57B H -0.0334 0.2962 0.3825 0.071 Uiso 1 1 calc R . .
C58 C 0.0418(7) 0.3581(4) 0.4376(4) 0.103(4) Uani 1 1 d . . .
H58A H 0.0756 0.3947 0.4324 0.124 Uiso 1 1 calc R . .
H58B H -0.0021 0.3777 0.4481 0.124 Uiso 1 1 calc R . .
C59 C 0.0197(3) 0.4280(4) 0.5753(3) 0.0556(16) Uani 1 1 d . . .
H59A H -0.0071 0.3889 0.5851 0.067 Uiso 1 1 calc R . .
H59B H -0.0054 0.4414 0.5367 0.067 Uiso 1 1 calc R . .
C60 C 0.0189(3) 0.4861(3) 0.6157(3) 0.0563(15) Uani 1 1 d . . .
H60A H -0.0044 0.5263 0.5952 0.068 Uiso 1 1 calc R . .
H60B H -0.0098 0.4738 0.6428 0.068 Uiso 1 1 calc R . .
C61 C 0.1014(3) 0.4987(3) 0.6449(3) 0.0519(14) Uani 1 1 d . . .
H61A H 0.1158 0.4765 0.6816 0.062 Uiso 1 1 calc R . .
H61B H 0.1120 0.5469 0.6498 0.062 Uiso 1 1 calc R . .
C62 C 0.1428(3) 0.4682(3) 0.6055(3) 0.0480(14) Uani 1 1 d . . .
H62A H 0.1472 0.5008 0.5767 0.058 Uiso 1 1 calc R . .
H62B H 0.1943 0.4539 0.6259 0.058 Uiso 1 1 calc R . .
C63 C 0.1518(4) 0.2692(4) 0.6638(3) 0.0623(16) Uani 1 1 d . . .
H63A H 0.1283 0.3081 0.6772 0.075 Uiso 1 1 calc R . .
H63B H 0.2074 0.2751 0.6743 0.075 Uiso 1 1 calc R . .
C64 C 0.1301(4) 0.2053(4) 0.6879(3) 0.0681(18) Uani 1 1 d . . .
H64A H 0.0854 0.2122 0.7026 0.082 Uiso 1 1 calc R . .
H64B H 0.1726 0.1886 0.7182 0.082 Uiso 1 1 calc R . .
C65 C 0.1122(3) 0.1573(3) 0.6393(3) 0.0515(14) Uani 1 1 d . . .
H65A H 0.1421 0.1158 0.6484 0.062 Uiso 1 1 calc R . .
H65B H 0.0576 0.1459 0.6283 0.062 Uiso 1 1 calc R . .
C66 C 0.1344(4) 0.1953(3) 0.5947(3) 0.0597(16) Uani 1 1 d . . .
H66A H 0.1881 0.1867 0.5960 0.072 Uiso 1 1 calc R . .
H66B H 0.1026 0.1819 0.5578 0.072 Uiso 1 1 calc R . .
C70 C 0.8207(3) 0.6108(3) 0.8388(3) 0.0485(13) Uani 1 1 d . . .
H70A H 0.8389 0.6089 0.8798 0.058 Uiso 1 1 calc R . .
H70B H 0.8454 0.6490 0.8256 0.058 Uiso 1 1 calc R . .
C71 C 0.8399(5) 0.5479(4) 0.8141(3) 0.072(2) Uani 1 1 d . . .
H71A H 0.8554 0.5571 0.7797 0.087 Uiso 1 1 calc R . .
H71B H 0.8818 0.5245 0.8406 0.087 Uiso 1 1 calc R . .
C72 C 0.7726(5) 0.5091(4) 0.8025(5) 0.099(3) Uani 1 1 d . . .
H72A H 0.7713 0.4808 0.8347 0.119 Uiso 1 1 calc R . .
H72B H 0.7694 0.4801 0.7699 0.119 Uiso 1 1 calc R . .
C73 C 0.7088(4) 0.5578(4) 0.7909(3) 0.077(2) Uani 1 1 d . . .
H73A H 0.6656 0.5404 0.8037 0.093 Uiso 1 1 calc R . .
H73B H 0.6913 0.5674 0.7507 0.093 Uiso 1 1 calc R . .
C74 C 0.5187(4) 0.6870(4) 0.8064(3) 0.0648(18) Uani 1 1 d . . .
H74A H 0.5218 0.7325 0.7919 0.078 Uiso 1 1 calc R . .
H74B H 0.5188 0.6547 0.7765 0.078 Uiso 1 1 calc R . .
C75 C 0.4498(4) 0.6797(4) 0.8253(3) 0.071(2) Uani 1 1 d . . .
H75A H 0.4145 0.7170 0.8115 0.085 Uiso 1 1 calc R . .
H75B H 0.4239 0.6374 0.8115 0.085 Uiso 1 1 calc R . .
C76 C 0.4733(4) 0.6799(6) 0.8853(3) 0.095(3) Uani 1 1 d . . .
H76A H 0.4425 0.6482 0.9006 0.114 Uiso 1 1 calc R . .
H76B H 0.4677 0.7249 0.8999 0.114 Uiso 1 1 calc R . .
C77 C 0.5531(4) 0.6596(4) 0.9003(3) 0.0602(17) Uani 1 1 d . . .
H77A H 0.5815 0.6841 0.9337 0.072 Uiso 1 1 calc R . .
H77B H 0.5574 0.6113 0.9084 0.072 Uiso 1 1 calc R . .
C78 C 0.7531(4) 0.6819(4) 0.9918(4) 0.077(2) Uani 1 1 d . . .
H78A H 0.7103 0.6794 1.0092 0.092 Uiso 1 1 calc R . .
H78B H 0.7636 0.7294 0.9864 0.092 Uiso 1 1 calc R . .
C79 C 0.8206(4) 0.6504(3) 1.0284(3) 0.0578(16) Uani 1 1 d . . .
H79A H 0.8171 0.6485 1.0673 0.069 Uiso 1 1 calc R . .
H79B H 0.8675 0.6740 1.0269 0.069 Uiso 1 1 calc R . .
C80 C 0.8169(4) 0.5790(4) 1.0023(3) 0.0685(18) Uani 1 1 d . . .
H80A H 0.8600 0.5715 0.9858 0.082 Uiso 1 1 calc R . .
H80B H 0.8174 0.5442 1.0304 0.082 Uiso 1 1 calc R . .
C81 C 0.7430(4) 0.5791(3) 0.9584(3) 0.0588(15) Uani 1 1 d . . .
H81A H 0.7453 0.5495 0.9271 0.071 Uiso 1 1 calc R . .
H81B H 0.7009 0.5646 0.9738 0.071 Uiso 1 1 calc R . .
C82 C 0.7543(7) 0.7928(4) 0.8260(3) 0.088(3) Uani 1 1 d D . .
H82A H 0.7406 0.7659 0.7916 0.106 Uiso 1 1 calc R A 1
H82B H 0.8102 0.7942 0.8395 0.106 Uiso 1 1 calc R A 1
C83 C 0.7227(7) 0.8631(6) 0.8145(6) 0.132(5) Uani 1 1 d D C .
H83A H 0.7635 0.8964 0.8174 0.158 Uiso 1 1 calc R . .
H83B H 0.6863 0.8666 0.7775 0.158 Uiso 1 1 calc R . .
C84 C 0.6857(10) 0.8707(6) 0.8585(10) 0.219(12) Uani 1 1 d D . .
H84A H 0.6418 0.9010 0.8467 0.262 Uiso 1 1 calc R C .
H84B H 0.7213 0.8896 0.8919 0.262 Uiso 1 1 calc R . .
C85 C 0.6609(11) 0.8054(6) 0.8705(9) 0.203(10) Uani 1 1 d D C .
H85A H 0.6129 0.7922 0.8440 0.243 Uiso 1 1 calc R B 1
H85B H 0.6557 0.8022 0.9090 0.243 Uiso 1 1 calc R B 1
C86 C 0.9413(5) 0.1126(5) 0.5081(4) 0.088(3) Uani 1 1 d D . .
H86A H 0.9168 0.1125 0.5391 0.106 Uiso 1 1 calc R . .
H86B H 0.9959 0.1025 0.5225 0.106 Uiso 1 1 calc R . .
C87 C 0.9293(10) 0.1704(8) 0.4792(6) 0.186(9) Uani 1 1 d D . .
H87A H 0.8846 0.1919 0.4872 0.224 Uiso 1 1 calc R . .
H87B H 0.9733 0.1996 0.4951 0.224 Uiso 1 1 calc R . .
C88 C 0.9187(5) 0.1711(5) 0.4257(4) 0.089(3) Uani 1 1 d D . .
H88A H 0.9558 0.2002 0.4144 0.106 Uiso 1 1 calc R . .
H88B H 0.8667 0.1854 0.4065 0.106 Uiso 1 1 calc R . .
C89 C 0.9316(8) 0.0988(8) 0.4153(4) 0.219(12) Uani 1 1 d D . .
H89A H 0.9858 0.0891 0.4189 0.263 Uiso 1 1 calc R . .
H89B H 0.9011 0.0842 0.3783 0.263 Uiso 1 1 calc R . .
Li1 Li 0.2474(4) 0.7639(4) 0.6537(3) 0.0306(16) Uani 1 1 d . . .
Li2 Li 0.0842(4) 0.8392(4) 0.6765(3) 0.0315(16) Uani 1 1 d . . .
Li3 Li 0.1182(4) 0.6712(4) 0.7072(3) 0.0291(15) Uani 1 1 d . . .
Li4 Li 0.0903(4) 0.7670(4) 0.7523(3) 0.0336(16) Uani 1 1 d . . .
Li5 Li 0.2173(4) 0.8592(4) 0.6999(3) 0.0300(15) Uani 1 1 d . . .
Li6 Li 0.2518(4) 0.6925(4) 0.7316(3) 0.0347(17) Uani 1 1 d . . .
Li7 Li 0.1363(5) 0.3343(5) 0.5542(4) 0.048(2) Uani 1 1 d . . .
Li8 Li 0.6906(5) 0.6763(6) 0.8651(4) 0.056(3) Uani 1 1 d . . .
N1 N 0.2909(2) 0.78807(19) 0.73952(15) 0.0275(8) Uani 1 1 d . . .
N2 N 0.1559(2) 0.85230(18) 0.75714(15) 0.0267(8) Uani 1 1 d . . .
N3 N 0.1834(2) 0.71144(19) 0.78243(15) 0.0277(8) Uani 1 1 d . . .
N4 N 0.0451(2) 0.74409(19) 0.66715(16) 0.0283(8) Uani 1 1 d . . .
N5 N 0.1528(2) 0.82075(19) 0.62327(16) 0.0297(8) Uani 1 1 d . . .
N6 N 0.1800(2) 0.68051(18) 0.64944(16) 0.0276(8) Uani 1 1 d . . .
O1 O 0.35571(18) 0.75399(18) 0.65703(14) 0.0362(7) Uani 1 1 d . . .
O2 O 0.05739(17) 0.93152(16) 0.68653(13) 0.0326(7) Uani 1 1 d . . .
O3 O 0.08071(17) 0.61305(16) 0.75964(13) 0.0317(7) Uani 1 1 d . . .
O4 O -0.01758(17) 0.78289(18) 0.74832(14) 0.0358(8) Uani 1 1 d . . .
O5 O 0.25212(18) 0.92095(16) 0.65141(13) 0.0346(7) Uani 1 1 d . . .
O6 O 0.27305(18) 0.59560(16) 0.71777(14) 0.0345(7) Uani 1 1 d . . .
O7 O 0.2441(2) 0.3384(2) 0.55893(16) 0.0486(9) Uani 1 1 d . . .
O8 O 0.0807(2) 0.3149(2) 0.47891(18) 0.0596(11) Uani 1 1 d . . .
O9 O 0.0984(2) 0.4125(2) 0.58081(19) 0.0509(10) Uani 1 1 d . . .
O10 O 0.1236(2) 0.2623(2) 0.6043(2) 0.0606(11) Uani 1 1 d . . .
O11 O 0.7409(2) 0.61885(18) 0.82263(17) 0.0442(9) Uani 1 1 d . C .
O12 O 0.5826(2) 0.6745(3) 0.85464(16) 0.0593(12) Uani 1 1 d . C .
O13 O 0.7336(3) 0.6492(3) 0.9403(2) 0.0669(12) Uani 1 1 d . C .
O15 O 0.9033(5) 0.0666(6) 0.4630(4) 0.179(5) Uani 1 1 d D . .
O14A O 0.7257(7) 0.7672(7) 0.8628(6) 0.063(4) Uani 0.50 1 d P C 1
O14B O 0.6975(7) 0.7593(8) 0.8421(6) 0.072(4) Uani 0.50 1 d PD C 2

loop_
_atom_site_aniso_label
_atom_site_aniso_U_11
_atom_site_aniso_U_22
_atom_site_aniso_U_33
_atom_site_aniso_U_23
_atom_site_aniso_U_13
_atom_site_aniso_U_12
Al1 0.0225(6) 0.0274(7) 0.0285(6) 0.0020(5) 0.0043(5) 0.0013(5)
Al2 0.0263(6) 0.0240(6) 0.0280(6) 0.0012(5) 0.0049(5) 0.0003(5)
C1 0.026(2) 0.023(2) 0.041(3) 0.0093(18) 0.008(2) 0.0031(17)
C2 0.031(2) 0.024(2) 0.042(3) 0.0030(19) 0.009(2) -0.0003(18)
C3 0.031(2) 0.042(3) 0.045(3) 0.003(2) 0.014(2) -0.001(2)
C4 0.032(2) 0.042(3) 0.059(3) 0.004(2) 0.016(2) -0.007(2)
C5 0.033(2) 0.035(3) 0.054(3) -0.001(2) 0.007(2) -0.007(2)
C6 0.034(2) 0.028(2) 0.036(2) -0.0017(19) 0.007(2) 0.0033(19)
C7 0.042(3) 0.054(4) 0.070(4) -0.015(3) 0.024(3) 0.000(3)
C8 0.022(2) 0.029(2) 0.034(2) 0.0022(18) 0.0022(18) -0.0016(17)
C9 0.026(2) 0.026(2) 0.038(2) -0.0028(18) 0.010(2) -0.0004(17)
C10 0.029(2) 0.031(2) 0.047(3) -0.001(2) 0.009(2) 0.0023(19)
C11 0.037(2) 0.039(3) 0.049(3) -0.013(2) 0.009(2) 0.009(2)
C12 0.061(3) 0.041(3) 0.042(3) -0.008(2) 0.018(3) 0.011(3)
C13 0.040(3) 0.044(3) 0.038(3) -0.004(2) 0.004(2) 0.014(2)
C14 0.047(3) 0.032(3) 0.045(3) 0.014(2) 0.014(2) 0.013(2)
C15 0.029(2) 0.033(3) 0.033(2) -0.0011(19) 0.008(2) 0.0069(19)
C16 0.035(2) 0.039(3) 0.043(3) 0.005(2) -0.002(2) 0.004(2)
C17 0.053(3) 0.046(3) 0.048(3) 0.011(3) -0.015(3) 0.013(3)
C18 0.085(5) 0.038(3) 0.051(3) 0.023(3) -0.006(3) 0.010(3)
C19 0.050(3) 0.035(3) 0.047(3) 0.006(2) 0.004(3) -0.003(2)
C20 0.032(2) 0.032(2) 0.032(2) 0.0050(19) 0.004(2) 0.0056(19)
C21 0.037(2) 0.027(2) 0.044(3) 0.003(2) 0.015(2) -0.0066(19)
C22 0.024(2) 0.023(2) 0.031(2) 0.0017(17) -0.0009(18) 0.0010(17)
C23 0.032(2) 0.033(3) 0.033(2) 0.0009(19) 0.005(2) 0.0003(19)
C24 0.031(2) 0.028(2) 0.047(3) 0.000(2) 0.001(2) -0.0051(19)
C25 0.025(2) 0.032(3) 0.054(3) 0.010(2) 0.009(2) -0.0023(18)
C26 0.026(2) 0.034(3) 0.041(3) 0.006(2) 0.012(2) -0.0001(18)
C27 0.024(2) 0.033(2) 0.032(2) 0.0035(18) 0.0009(19) 0.0020(18)
C28 0.039(3) 0.040(3) 0.044(3) -0.009(2) 0.015(2) -0.006(2)
C29 0.031(2) 0.026(2) 0.029(2) 0.0012(17) 0.0107(19) 0.0020(18)
C30 0.039(3) 0.034(3) 0.038(3) -0.001(2) 0.006(2) 0.004(2)
C31 0.058(3) 0.039(3) 0.035(3) 0.006(2) 0.003(3) 0.005(2)
C32 0.072(4) 0.028(3) 0.040(3) 0.009(2) 0.013(3) 0.006(3)
C33 0.057(3) 0.033(3) 0.039(3) 0.007(2) 0.017(3) -0.003(2)
C34 0.036(2) 0.034(3) 0.028(2) 0.0018(19) 0.009(2) 0.004(2)
C35 0.050(3) 0.044(3) 0.045(3) -0.002(2) 0.006(3) -0.019(3)
C36 0.0218(19) 0.025(2) 0.038(2) -0.0020(18) 0.0050(19) -0.0023(17)
C37 0.035(2) 0.033(3) 0.035(2) -0.0030(19) 0.009(2) 0.0004(19)
C38 0.036(2) 0.040(3) 0.044(3) 0.001(2) 0.012(2) -0.001(2)
C39 0.036(2) 0.040(3) 0.054(3) -0.008(2) 0.019(2) 0.001(2)
C40 0.028(2) 0.025(2) 0.049(3) 0.000(2) 0.005(2) 0.0026(18)
C41 0.025(2) 0.029(2) 0.036(2) 0.0007(18) 0.0071(19) -0.0028(17)
C42 0.041(3) 0.035(3) 0.049(3) 0.009(2) 0.006(2) 0.010(2)
C43 0.035(2) 0.037(3) 0.035(2) 0.003(2) -0.003(2) 0.000(2)
C44 0.051(3) 0.049(3) 0.046(3) 0.001(2) 0.011(3) 0.002(2)
C45 0.061(4) 0.060(4) 0.052(3) -0.003(3) 0.007(3) 0.015(3)
C46 0.067(4) 0.045(4) 0.092(5) -0.002(3) 0.003(4) -0.002(3)
C47 0.033(2) 0.033(3) 0.032(2) 0.0039(18) 0.002(2) -0.0040(19)
C48 0.032(2) 0.034(3) 0.034(2) 0.0013(19) 0.002(2) 0.0018(19)
C49 0.066(4) 0.048(3) 0.039(3) -0.002(2) 0.011(3) -0.007(3)
C50 0.106(6) 0.049(4) 0.058(4) -0.020(3) 0.020(4) -0.009(4)
C51 0.043(3) 0.066(4) 0.060(4) 0.004(3) -0.004(3) 0.015(3)
C52 0.053(4) 0.035(3) 0.122(7) 0.033(4) -0.023(4) -0.005(3)
C53 0.064(4) 0.070(5) 0.093(6) -0.001(4) 0.035(4) -0.013(3)
C54 0.063(4) 0.062(4) 0.057(4) 0.000(3) 0.012(3) 0.003(3)
C55 0.057(3) 0.065(4) 0.045(3) 0.008(3) 0.008(3) 0.007(3)
C56 0.063(4) 0.090(5) 0.050(3) 0.012(3) 0.022(3) 0.016(4)
C57 0.054(3) 0.070(4) 0.046(3) 0.008(3) -0.001(3) 0.005(3)
C58 0.121(7) 0.056(4) 0.096(6) -0.002(4) -0.039(6) 0.018(5)
C59 0.032(3) 0.080(5) 0.056(4) -0.002(3) 0.015(3) -0.011(3)
C60 0.048(3) 0.058(4) 0.068(4) 0.012(3) 0.025(3) 0.002(3)
C61 0.048(3) 0.050(3) 0.067(4) -0.013(3) 0.032(3) -0.008(2)
C62 0.037(3) 0.036(3) 0.073(4) -0.015(3) 0.016(3) -0.009(2)
C63 0.050(3) 0.070(4) 0.064(4) -0.004(3) 0.008(3) 0.004(3)
C64 0.060(4) 0.078(5) 0.065(4) 0.014(3) 0.014(3) 0.015(3)
C65 0.042(3) 0.044(3) 0.069(4) 0.011(3) 0.015(3) -0.003(2)
C66 0.070(4) 0.051(4) 0.059(4) 0.003(3) 0.018(3) -0.006(3)
C70 0.037(3) 0.056(4) 0.052(3) 0.005(3) 0.010(3) 0.006(2)
C71 0.080(5) 0.068(5) 0.078(5) 0.013(4) 0.036(4) 0.021(4)
C72 0.105(7) 0.064(5) 0.147(9) -0.027(5) 0.065(7) -0.003(5)
C73 0.076(5) 0.053(4) 0.075(4) 0.019(3) -0.031(4) -0.032(3)
C74 0.058(4) 0.083(5) 0.054(4) 0.021(3) 0.014(3) 0.026(3)
C75 0.047(3) 0.081(5) 0.077(5) 0.037(4) 0.004(3) 0.013(3)
C76 0.031(3) 0.203(11) 0.050(4) -0.018(5) 0.008(3) 0.016(4)
C77 0.048(3) 0.094(5) 0.039(3) 0.000(3) 0.011(3) 0.006(3)
C78 0.058(4) 0.076(5) 0.094(6) -0.027(4) 0.016(4) 0.014(4)
C79 0.054(3) 0.063(4) 0.051(3) -0.008(3) 0.004(3) 0.000(3)
C80 0.061(4) 0.068(4) 0.077(5) 0.000(4) 0.018(4) 0.003(3)
C81 0.061(4) 0.057(4) 0.057(4) 0.003(3) 0.012(3) -0.002(3)
C82 0.134(8) 0.064(5) 0.061(4) 0.001(4) 0.014(5) -0.006(5)
C83 0.096(8) 0.098(9) 0.171(13) 0.012(8) -0.021(8) -0.020(7)
C84 0.175(17) 0.080(9) 0.35(3) -0.008(14) -0.029(19) 0.042(10)
C85 0.28(2) 0.070(7) 0.32(2) 0.041(11) 0.19(2) 0.080(11)
C86 0.072(5) 0.132(8) 0.068(5) 0.001(5) 0.030(4) -0.026(5)
C87 0.207(18) 0.183(16) 0.118(11) 0.009(11) -0.049(11) -0.092(14)
C88 0.072(5) 0.084(6) 0.104(8) -0.014(5) 0.012(5) 0.002(4)
C89 0.152(12) 0.48(3) 0.032(4) 0.009(9) 0.036(6) 0.154(17)
Li1 0.024(3) 0.032(4) 0.034(4) -0.001(3) 0.004(3) -0.003(3)
Li2 0.029(4) 0.029(4) 0.034(4) -0.005(3) 0.004(3) -0.001(3)
Li3 0.034(4) 0.025(4) 0.029(4) 0.003(3) 0.008(3) -0.001(3)
Li4 0.030(4) 0.028(4) 0.042(4) 0.003(3) 0.007(3) 0.004(3)
Li5 0.027(3) 0.027(4) 0.036(4) -0.002(3) 0.007(3) 0.000(3)
Li6 0.028(4) 0.035(4) 0.042(4) 0.004(3) 0.009(3) 0.006(3)
Li7 0.043(5) 0.045(5) 0.049(5) 0.002(4) 0.000(4) -0.009(4)
Li8 0.038(5) 0.074(7) 0.059(6) 0.017(5) 0.022(5) 0.024(4)
N1 0.0239(17) 0.0287(19) 0.0295(19) 0.0016(15) 0.0062(16) 0.0000(14)
N2 0.0272(17) 0.0213(18) 0.0311(18) 0.0011(14) 0.0069(16) 0.0024(14)
N3 0.0244(17) 0.028(2) 0.0293(18) 0.0052(15) 0.0049(16) 0.0004(15)
N4 0.0247(17) 0.0260(19) 0.0327(19) 0.0023(15) 0.0049(16) 0.0002(14)
N5 0.0266(18) 0.031(2) 0.0297(19) -0.0046(15) 0.0038(16) 0.0017(15)
N6 0.0263(17) 0.0227(19) 0.0342(19) 0.0031(15) 0.0084(16) 0.0012(14)
O1 0.0338(16) 0.0380(19) 0.0401(18) -0.0054(15) 0.0157(15) -0.0003(14)
O2 0.0313(16) 0.0327(18) 0.0325(16) 0.0074(13) 0.0061(14) 0.0066(13)
O3 0.0295(15) 0.0290(17) 0.0351(17) 0.0053(13) 0.0056(14) -0.0025(13)
O4 0.0230(14) 0.043(2) 0.0397(18) -0.0041(15) 0.0058(14) -0.0011(13)
O5 0.0366(17) 0.0301(17) 0.0362(17) 0.0047(13) 0.0081(15) -0.0071(13)
O6 0.0324(16) 0.0261(17) 0.0435(19) 0.0045(13) 0.0070(15) 0.0073(13)
O7 0.0379(19) 0.057(2) 0.046(2) 0.0179(18) 0.0021(17) -0.0053(16)
O8 0.046(2) 0.069(3) 0.056(2) -0.014(2) -0.003(2) 0.016(2)
O9 0.0312(17) 0.041(2) 0.078(3) -0.0107(19) 0.0092(19) -0.0033(15)
O10 0.053(2) 0.039(2) 0.092(3) 0.012(2) 0.022(2) 0.0041(18)
O11 0.0359(18) 0.0338(19) 0.060(2) 0.0022(16) 0.0067(17) -0.0023(15)
O12 0.043(2) 0.097(4) 0.041(2) 0.029(2) 0.0173(18) 0.028(2)
O13 0.056(2) 0.083(3) 0.059(3) 0.000(2) 0.010(2) 0.020(2)
O15 0.118(7) 0.219(12) 0.180(10) -0.082(9) 0.001(7) 0.061(7)
O14A 0.066(8) 0.048(6) 0.093(10) -0.015(7) 0.053(8) -0.002(6)
O14B 0.073(9) 0.044(6) 0.082(9) -0.015(6) -0.009(7) 0.000(6)

loop_
_atom_type_symbol
_atom_type_description
_atom_type_scat_dispersion_real
_atom_type_scat_dispersion_imag
_atom_type_scat_source
C C 0.0181 0.0091 'International Tables Vol C Tables 4.2.6.8 and 6.1.1.4'
H H 0.0000 0.0000 'International Tables Vol C Tables 4.2.6.8 and 6.1.1.4'
Li Li 0.0008 0.0003 'International Tables Vol C Tables 4.2.6.8 and 6.1.1.4'
N N 0.0311 0.0180 'International Tables Vol C Tables 4.2.6.8 and 6.1.1.4'
O O 0.0492 0.0322 'International Tables Vol C Tables 4.2.6.8 and 6.1.1.4'
Al Al 0.2130 0.2455 'International Tables Vol C Tables 4.2.6.8 and 6.1.1.4'

loop_
_geom_angle_atom_site_label_1
_geom_angle_atom_site_label_2
_geom_angle_atom_site_label_3
_geom_angle
N3 Al1 N1 100.65(17)
N3 Al1 N2 100.60(17)
N1 Al1 N2 100.40(17)
N3 Al1 C43 117.8(2)
N1 Al1 C43 116.8(2)
N2 Al1 C43 117.5(2)
N3 Al1 Li6 50.6(2)
N1 Al1 Li6 50.6(2)
N2 Al1 Li6 112.9(2)
C43 Al1 Li6 129.5(2)
N3 Al1 Li5 111.5(2)
N1 Al1 Li5 50.3(2)
N2 Al1 Li5 50.4(2)
C43 Al1 Li5 130.6(2)
Li6 Al1 Li5 82.5(2)
N3 Al1 Li4 49.6(2)
N1 Al1 Li4 112.5(2)
N2 Al1 Li4 51.5(2)
C43 Al1 Li4 130.7(3)
Li6 Al1 Li4 82.6(3)
Li5 Al1 Li4 82.9(2)
N6 Al2 N4 100.88(17)
N6 Al2 N5 100.29(17)
N4 Al2 N5 101.30(17)
N6 Al2 C47 115.7(2)
N4 Al2 C47 119.93(19)
N5 Al2 C47 115.73(19)
N6 Al2 Li2 112.4(2)
N4 Al2 Li2 50.1(2)
N5 Al2 Li2 51.6(2)
C47 Al2 Li2 131.9(2)
N6 Al2 Li3 50.7(2)
N4 Al2 Li3 50.7(2)
N5 Al2 Li3 112.8(2)
C47 Al2 Li3 131.3(2)
Li2 Al2 Li3 82.4(2)
N6 Al2 Li1 50.7(2)
N4 Al2 Li1 113.3(2)
N5 Al2 Li1 50.1(2)
C47 Al2 Li1 126.7(2)
Li2 Al2 Li1 83.4(2)
Li3 Al2 Li1 83.5(2)
N1 C1 C2 121.3(4)
N1 C1 C6 125.5(4)
C2 C1 C6 113.1(4)
N1 C1 Li5 47.3(3)
C2 C1 Li5 112.9(3)
C6 C1 Li5 109.9(3)
N1 C1 Li1 49.4(3)
C2 C1 Li1 74.8(3)
C6 C1 Li1 160.6(4)
Li5 C1 Li1 51.6(2)
C3 C2 C1 124.5(5)
C3 C2 O1 121.0(4)
C1 C2 O1 114.5(4)
C3 C2 Li1 153.3(4)
C1 C2 Li1 75.4(3)
O1 C2 Li1 43.2(3)
C2 C3 C4 120.0(5)
C5 C4 C3 118.8(5)
C4 C5 C6 120.9(5)
C5 C6 C1 122.8(5)
N2 C8 C13 126.9(4)
N2 C8 C9 121.2(4)
C13 C8 C9 111.9(4)
N2 C8 Li2 49.1(3)
C13 C8 Li2 162.4(4)
C9 C8 Li2 75.0(3)
N2 C8 Li4 47.4(3)
C13 C8 Li4 112.2(4)
C9 C8 Li4 112.7(3)
Li2 C8 Li4 51.2(3)
C10 C9 O2 122.8(4)
C10 C9 C8 124.6(4)
O2 C9 C8 112.6(4)
C10 C9 Li2 153.4(4)
O2 C9 Li2 42.4(3)
C8 C9 Li2 74.3(3)
C9 C10 C11 120.2(5)
C12 C11 C10 118.6(5)
C11 C12 C13 120.8(5)
C12 C13 C8 123.9(5)
N3 C15 C16 126.0(5)
N3 C15 C20 121.1(4)
C16 C15 C20 112.9(4)
N3 C15 Li6 49.7(3)
C16 C15 Li6 103.5(4)
C20 C15 Li6 118.0(4)
N3 C15 Li3 50.1(3)
C16 C15 Li3 154.8(4)
C20 C15 Li3 76.2(3)
Li6 C15 Li3 53.4(2)
C17 C16 C15 122.7(5)
C18 C17 C16 121.6(5)
C17 C18 C19 119.6(5)
C20 C19 C18 118.7(5)
O3 C20 C19 122.5(4)
O3 C20 C15 113.3(4)
C19 C20 C15 124.2(4)
O3 C20 Li3 44.7(3)
C19 C20 Li3 154.5(4)
C15 C20 Li3 73.2(3)
N4 C22 C23 127.2(4)
N4 C22 C27 120.3(4)
C23 C22 C27 112.5(4)
N4 C22 Li3 49.0(3)
C23 C22 Li3 109.4(3)
C27 C22 Li3 113.1(3)
N4 C22 Li4 49.9(3)
C23 C22 Li4 159.5(4)
C27 C22 Li4 74.2(3)
Li3 C22 Li4 51.7(2)
C24 C23 C22 123.5(5)
C25 C24 C23 121.8(5)
C24 C25 C26 118.0(4)
C27 C26 C25 121.0(5)
O4 C27 C26 123.7(4)
O4 C27 C22 113.1(4)
C26 C27 C22 123.2(4)
O4 C27 Li4 44.2(3)
C26 C27 Li4 151.8(4)
C22 C27 Li4 74.4(3)
N5 C29 C30 126.3(4)
N5 C29 C34 120.2(4)
C30 C29 C34 113.5(4)
N5 C29 Li2 48.8(3)
C30 C29 Li2 108.2(4)
C34 C29 Li2 112.6(3)
N5 C29 Li5 49.1(3)
C30 C29 Li5 159.0(4)
C34 C29 Li5 74.4(3)
Li2 C29 Li5 51.9(2)
C31 C30 C29 122.9(5)
C32 C31 C30 121.0(5)
C31 C32 C33 118.6(5)
C34 C33 C32 121.2(5)
C33 C34 O5 124.2(5)
C33 C34 C29 122.8(5)
O5 C34 C29 112.9(4)
C33 C34 Li5 153.0(4)
O5 C34 Li5 42.8(2)
C29 C34 Li5 74.8(3)
N6 C36 C37 126.0(4)
N6 C36 C41 121.4(4)
C37 C36 C41 112.6(4)
N6 C36 Li1 50.9(3)
C37 C36 Li1 104.6(4)
C41 C36 Li1 116.1(3)
N6 C36 Li6 50.1(3)
C37 C36 Li6 156.1(4)
C41 C36 Li6 76.2(3)
Li1 C36 Li6 53.0(3)
C38 C37 C36 123.0(5)
C37 C38 C39 122.0(5)
C40 C39 C38 117.7(5)
C41 C40 C39 120.9(5)
C40 C41 O6 123.7(4)
C40 C41 C36 123.7(4)
O6 C41 C36 112.6(4)
C40 C41 Li6 153.1(4)
O6 C41 Li6 44.5(3)
C36 C41 Li6 73.4(3)
C44 C43 Al1 121.9(4)
C43 C44 C45 115.5(5)
C46 C45 C44 110.6(6)
C48 C47 Al2 119.7(3)
C49 C48 C47 116.4(4)
C48 C49 C50 115.3(5)
O7 C51 C52 107.7(6)
C53 C52 C51 102.7(6)
C52 C53 C54 105.3(6)
O7 C54 C53 102.9(6)
O8 C55 C56 105.5(5)
C57 C56 C55 100.8(5)
C58 C57 C56 99.6(6)
O8 C58 C57 108.0(6)
O9 C59 C60 106.3(5)
C61 C60 C59 105.1(5)
C60 C61 C62 103.0(5)
O9 C62 C61 105.8(4)
O10 C63 C64 105.5(6)
C63 C64 C65 104.2(6)
C66 C65 C64 103.1(5)
O10 C66 C65 106.8(6)
O11 C70 C71 108.4(6)
C72 C71 C70 105.3(6)
C71 C72 C73 105.8(7)
C72 C73 O11 104.8(6)
C75 C74 O12 106.7(5)
C76 C75 C74 106.6(6)
C75 C76 C77 105.7(6)
O12 C77 C76 107.5(6)
O13 C78 C79 109.8(6)
C78 C79 C80 101.4(6)
C81 C80 C79 103.5(6)
O13 C81 C80 103.6(6)
O14A C82 O14B 27.8(7)
O14A C82 C83 107.5(10)
O14B C82 C83 103.2(10)
C84 C83 C82 100.7(9)
C83 C84 C85 107.4(11)
O14B C85 C84 105.7(12)
O14B C85 O14A 25.8(6)
C84 C85 O14A 98.1(11)
O14B C85 Li8 38.5(8)
C84 C85 Li8 142.7(9)
O14A C85 Li8 45.6(7)
C87 C86 O15 98.7(9)
C88 C87 C86 121.1(14)
C87 C88 C89 100.3(11)
C88 C89 O15 99.8(8)
O1 Li1 N5 144.6(5)
O1 Li1 N6 120.0(4)
N5 Li1 N6 89.9(3)
O1 Li1 N1 82.7(3)
N5 Li1 N1 107.6(4)
N6 Li1 N1 107.3(4)
O1 Li1 Li5 114.8(4)
N5 Li1 Li5 56.6(3)
N6 Li1 Li5 117.9(4)
N1 Li1 Li5 53.3(3)
O1 Li1 Li6 94.9(4)
N5 Li1 Li6 118.7(4)
N6 Li1 Li6 56.7(3)
N1 Li1 Li6 53.1(3)
Li5 Li1 Li6 93.0(4)
O1 Li1 C36 91.9(3)
N5 Li1 C36 111.2(3)
N6 Li1 C36 30.30(18)
N1 Li1 C36 117.6(4)
Li5 Li1 C36 147.8(4)
Li6 Li1 C36 65.7(3)
O1 Li1 Al2 154.1(4)
N5 Li1 Al2 45.33(18)
N6 Li1 Al2 44.99(17)
N1 Li1 Al2 120.0(3)
Li5 Li1 Al2 90.2(3)
Li6 Li1 Al2 90.4(3)
C36 Li1 Al2 67.3(2)
O1 Li1 C2 29.63(18)
N5 Li1 C2 131.2(4)
N6 Li1 C2 138.0(4)
N1 Li1 C2 57.7(2)
Li5 Li1 C2 85.8(3)
Li6 Li1 C2 90.3(3)
C36 Li1 C2 116.5(3)
Al2 Li1 C2 176.0(4)
O1 Li1 C1 57.9(2)
N5 Li1 C1 118.2(4)
N6 Li1 C1 130.5(4)
N1 Li1 C1 28.86(17)
Li5 Li1 C1 62.9(3)
Li6 Li1 C1 73.9(3)
C36 Li1 C1 126.7(3)
Al2 Li1 C1 147.2(3)
C2 Li1 C1 29.80(16)
O1 Li1 Li2 157.1(4)
N5 Li1 Li2 31.8(2)
N6 Li1 Li2 80.6(3)
N1 Li1 Li2 81.4(3)
Li5 Li1 Li2 42.4(2)
Li6 Li1 Li2 88.7(3)
C36 Li1 Li2 110.1(3)
Al2 Li1 Li2 48.05(17)
C2 Li1 Li2 128.0(3)
C1 Li1 Li2 101.9(3)
O1 Li1 Li3 134.0(4)
N5 Li1 Li3 81.4(3)
N6 Li1 Li3 31.0(2)
N1 Li1 Li3 81.5(3)
Li5 Li1 Li3 88.8(3)
Li6 Li1 Li3 42.5(3)
C36 Li1 Li3 59.1(2)
Al2 Li1 Li3 48.12(17)
C2 Li1 Li3 132.2(3)
C1 Li1 Li3 109.4(3)
Li2 Li1 Li3 59.1(2)
O2 Li2 N4 144.6(4)
O2 Li2 N5 117.7(4)
N4 Li2 N5 90.7(3)
O2 Li2 N2 82.7(3)
N4 Li2 N2 109.8(4)
N5 Li2 N2 107.6(4)
O2 Li2 Li4 116.2(4)
N4 Li2 Li4 57.1(3)
N5 Li2 Li4 119.3(4)
N2 Li2 Li4 54.9(3)
O2 Li2 Li5 94.7(4)
N4 Li2 Li5 119.5(4)
N5 Li2 Li5 56.0(3)
N2 Li2 Li5 53.5(3)
Li4 Li2 Li5 94.3(4)
O2 Li2 Al2 151.8(4)
N4 Li2 Al2 45.52(19)
N5 Li2 Al2 45.56(19)
N2 Li2 Al2 121.7(3)
Li4 Li2 Al2 91.0(3)
Li5 Li2 Al2 90.4(3)
O2 Li2 C29 90.2(3)
N4 Li2 C29 111.2(3)
N5 Li2 C29 29.29(18)
N2 Li2 C29 116.6(3)
Li4 Li2 C29 148.2(4)
Li5 Li2 C29 64.6(3)
Al2 Li2 C29 67.1(2)
O2 Li2 C8 58.0(2)
N4 Li2 C8 120.3(4)
N5 Li2 C8 130.0(4)
N2 Li2 C8 28.76(17)
Li4 Li2 C8 64.5(3)
Li5 Li2 C8 74.2(3)
Al2 Li2 C8 149.2(3)
C29 Li2 C8 125.1(3)
O2 Li2 C9 28.95(18)
N4 Li2 C9 132.9(4)
N5 Li2 C9 136.0(4)
N2 Li2 C9 58.5(2)
Li4 Li2 C9 88.0(3)
Li5 Li2 C9 90.9(3)
Al2 Li2 C9 178.4(4)
C29 Li2 C9 114.4(3)
C8 Li2 C9 30.69(16)
O2 Li2 Li3 158.4(4)
N4 Li2 Li3 31.9(2)
N5 Li2 Li3 82.3(3)
N2 Li2 Li3 83.1(3)
Li4 Li2 Li3 42.3(3)
Li5 Li2 Li3 89.8(3)
Al2 Li2 Li3 48.92(18)
C29 Li2 Li3 110.7(3)
C8 Li2 Li3 103.4(3)
C9 Li2 Li3 130.1(3)
O2 Li2 Li1 132.9(4)
N4 Li2 Li1 82.3(3)
N5 Li2 Li1 31.2(2)
N2 Li2 Li1 82.3(3)
Li4 Li2 Li1 90.0(3)
Li5 Li2 Li1 42.1(3)
Al2 Li2 Li1 48.53(18)
C29 Li2 Li1 58.3(2)
C8 Li2 Li1 109.9(3)
C9 Li2 Li1 132.6(3)
Li3 Li2 Li1 60.6(2)
O3 Li3 N4 116.3(4)
O3 Li3 N6 148.6(4)
N4 Li3 N6 90.1(3)
O3 Li3 N3 81.5(3)
N4 Li3 N3 107.8(4)
N6 Li3 N3 107.7(4)
O3 Li3 Li4 90.7(4)
N4 Li3 Li4 57.0(3)
N6 Li3 Li4 119.2(4)
N3 Li3 Li4 53.3(3)
O3 Li3 Li6 116.0(4)
N4 Li3 Li6 119.1(4)
N6 Li3 Li6 56.8(3)
N3 Li3 Li6 53.3(3)
Li4 Li3 Li6 93.8(4)
O3 Li3 Al2 153.0(4)
N4 Li3 Al2 45.27(19)
N6 Li3 Al2 45.19(18)
N3 Li3 Al2 120.3(3)
Li4 Li3 Al2 91.0(3)
Li6 Li3 Al2 90.7(3)
O3 Li3 C22 89.2(3)
N4 Li3 C22 29.46(18)
N6 Li3 C22 111.1(3)
N3 Li3 C22 117.4(4)
Li4 Li3 C22 65.2(3)
Li6 Li3 C22 148.1(4)
Al2 Li3 C22 67.2(2)
O3 Li3 C15 58.1(2)
N4 Li3 C15 131.9(4)
N6 Li3 C15 117.4(4)
N3 Li3 C15 29.34(18)
Li4 Li3 C15 74.9(3)
Li6 Li3 C15 61.9(3)
Al2 Li3 C15 147.5(3)
C22 Li3 C15 127.8(3)
O3 Li3 C20 29.28(17)
N4 Li3 C20 136.4(4)
N6 Li3 C20 132.9(4)
N3 Li3 C20 58.2(2)
Li4 Li3 C20 89.3(3)
Li6 Li3 C20 86.9(3)
Al2 Li3 C20 177.7(3)
C22 Li3 C20 115.0(3)
C15 Li3 C20 30.60(17)
O3 Li3 Li2 129.6(4)
N4 Li3 Li2 31.5(2)
N6 Li3 Li2 81.8(3)
N3 Li3 Li2 81.5(3)
Li4 Li3 Li2 42.5(3)
Li6 Li3 Li2 89.7(3)
Al2 Li3 Li2 48.67(18)
C22 Li3 Li2 58.5(2)
C15 Li3 Li2 110.0(3)
C20 Li3 Li2 131.4(3)
O3 Li3 Li1 158.6(4)
N4 Li3 Li1 81.7(3)
N6 Li3 Li1 31.2(2)
N3 Li3 Li1 81.7(3)
Li4 Li3 Li1 90.0(3)
Li6 Li3 Li1 42.6(3)
Al2 Li3 Li1 48.36(17)
C22 Li3 Li1 110.4(3)
C15 Li3 Li1 101.5(3)
C20 Li3 Li1 129.3(3)
Li2 Li3 Li1 60.3(2)
O4 Li4 N3 147.7(5)
O4 Li4 N2 115.1(4)
N3 Li4 N2 91.0(3)
O4 Li4 N4 82.0(3)
N3 Li4 N4 109.0(4)
N2 Li4 N4 107.9(4)
O4 Li4 Li3 116.5(4)
N3 Li4 Li3 57.1(3)
N2 Li4 Li3 120.6(4)
N4 Li4 Li3 54.5(3)
O4 Li4 Li2 91.3(4)
N3 Li4 Li2 120.0(4)
N2 Li4 Li2 56.4(3)
N4 Li4 Li2 53.6(3)
Li3 Li4 Li2 95.2(4)
O4 Li4 Al1 151.1(4)
N3 Li4 Al1 45.59(19)
N2 Li4 Al1 45.81(19)
N4 Li4 Al1 121.8(4)
Li3 Li4 Al1 91.9(3)
Li2 Li4 Al1 91.2(3)
O4 Li4 C27 29.15(18)
N3 Li4 C27 133.1(4)
N2 Li4 C27 135.6(4)
N4 Li4 C27 59.0(2)
Li3 Li4 C27 87.6(3)
Li2 Li4 C27 90.3(3)
Al1 Li4 C27 178.4(4)
O4 Li4 C22 58.3(2)
N3 Li4 C22 119.1(4)
N2 Li4 C22 130.7(4)
N4 Li4 C22 28.97(18)
Li3 Li4 C22 63.1(3)
Li2 Li4 C22 74.5(3)
Al1 Li4 C22 149.1(4)
C27 Li4 C22 31.33(17)
O4 Li4 C8 88.8(3)
N3 Li4 C8 111.0(4)
N2 Li4 C8 28.45(18)
N4 Li4 C8 116.7(4)
Li3 Li4 C8 148.7(4)
Li2 Li4 C8 64.3(3)
Al1 Li4 C8 66.6(2)
C27 Li4 C8 114.4(3)
C22 Li4 C8 126.2(3)
O4 Li4 Li6 160.1(4)
N3 Li4 Li6 31.3(2)
N2 Li4 Li6 82.2(3)
N4 Li4 Li6 83.2(3)
Li3 Li4 Li6 43.6(3)
Li2 Li4 Li6 90.6(3)
Al1 Li4 Li6 48.6(2)
C27 Li4 Li6 131.1(3)
C22 Li4 Li6 103.3(3)
C8 Li4 Li6 109.8(3)
O4 Li4 Li5 130.6(4)
N3 Li4 Li5 81.6(3)
N2 Li4 Li5 31.9(2)
N4 Li4 Li5 82.2(3)
Li3 Li4 Li5 90.4(3)
Li2 Li4 Li5 43.1(3)
Al1 Li4 Li5 48.55(19)
C27 Li4 Li5 132.9(3)
C22 Li4 Li5 110.2(3)
C8 Li4 Li5 58.3(2)
Li6 Li4 Li5 59.8(2)
O5 Li5 N1 117.8(4)
O5 Li5 N2 143.7(4)
N1 Li5 N2 91.5(4)
O5 Li5 N5 82.4(3)
N1 Li5 N5 109.0(4)
N2 Li5 N5 109.2(4)
O5 Li5 Li1 93.3(4)
N1 Li5 Li1 57.4(3)
N2 Li5 Li1 121.7(4)
N5 Li5 Li1 53.9(3)
O5 Li5 Li2 115.6(4)
N1 Li5 Li2 120.3(4)
N2 Li5 Li2 56.4(3)
N5 Li5 Li2 54.8(3)
Li1 Li5 Li2 95.5(4)
O5 Li5 Al1 152.3(4)
N1 Li5 Al1 45.9(2)
N2 Li5 Al1 45.94(19)
N5 Li5 Al1 122.1(3)
Li1 Li5 Al1 92.2(3)
Li2 Li5 Al1 90.8(3)
O5 Li5 C1 90.4(3)
N1 Li5 C1 29.38(17)
N2 Li5 C1 111.7(4)
N5 Li5 C1 118.2(3)
Li1 Li5 C1 65.5(3)
Li2 Li5 C1 149.4(4)
Al1 Li5 C1 67.4(2)
O5 Li5 C34 29.06(19)
N1 Li5 C34 137.7(4)
N2 Li5 C34 130.6(4)
N5 Li5 C34 58.7(2)
Li1 Li5 C34 90.9(3)
Li2 Li5 C34 87.1(3)
Al1 Li5 C34 176.4(3)
C1 Li5 C34 115.6(3)
O5 Li5 C29 58.0(2)
N1 Li5 C29 132.1(4)
N2 Li5 C29 118.3(3)
N5 Li5 C29 29.00(18)
Li1 Li5 C29 74.8(3)
Li2 Li5 C29 63.5(3)
Al1 Li5 C29 149.1(3)
C1 Li5 C29 127.3(3)
C34 Li5 C29 30.80(16)
O5 Li5 Li6 133.4(4)
N1 Li5 Li6 31.9(2)
N2 Li5 Li6 82.8(3)
N5 Li5 Li6 83.0(3)
Li1 Li5 Li6 43.8(3)
Li2 Li5 Li6 90.4(3)
Al1 Li5 Li6 48.66(19)
C1 Li5 Li6 59.2(2)
C34 Li5 Li6 134.2(3)
C29 Li5 Li6 111.1(3)
O5 Li5 Li4 158.2(4)
N1 Li5 Li4 82.2(3)
N2 Li5 Li4 32.6(2)
N5 Li5 Li4 82.9(3)
Li1 Li5 Li4 90.8(3)
Li2 Li5 Li4 42.6(3)
Al1 Li5 Li4 48.57(18)
C1 Li5 Li4 110.8(3)
C34 Li5 Li4 129.6(3)
C29 Li5 Li4 102.8(3)
Li6 Li5 Li4 59.9(2)
O6 Li6 N3 117.4(4)
O6 Li6 N1 147.2(4)
N3 Li6 N1 91.2(4)
O6 Li6 N6 80.0(3)
N3 Li6 N6 107.1(4)
N1 Li6 N6 108.1(4)
O6 Li6 Li3 90.8(4)
N3 Li6 Li3 56.0(3)
N1 Li6 Li3 120.1(4)
N6 Li6 Li3 53.6(3)
O6 Li6 Li1 113.8(4)
N3 Li6 Li1 119.8(4)
N1 Li6 Li1 56.9(3)
N6 Li6 Li1 53.8(3)
Li3 Li6 Li1 94.9(4)
O6 Li6 Al1 154.2(4)
N3 Li6 Al1 45.7(2)
N1 Li6 Al1 46.0(2)
N6 Li6 Al1 121.0(3)
Li3 Li6 Al1 91.1(3)
Li1 Li6 Al1 91.8(3)
O6 Li6 C15 90.0(3)
N3 Li6 C15 30.19(19)
N1 Li6 C15 112.3(4)
N6 Li6 C15 117.0(4)
Li3 Li6 C15 64.7(3)
Li1 Li6 C15 149.5(4)
Al1 Li6 C15 67.7(2)
O6 Li6 C36 57.0(2)
N3 Li6 C36 131.0(4)
N1 Li6 C36 116.8(4)
N6 Li6 C36 28.77(18)
Li3 Li6 C36 75.1(3)
Li1 Li6 C36 61.2(3)
Al1 Li6 C36 147.6(3)
C15 Li6 C36 127.3(4)
O6 Li6 C41 28.63(18)
N3 Li6 C41 136.9(4)
N1 Li6 C41 131.2(4)
N6 Li6 C41 57.6(2)
Li3 Li6 C41 90.0(3)
Li1 Li6 C41 85.3(3)
Al1 Li6 C41 177.0(4)
C15 Li6 C41 115.3(3)
C36 Li6 C41 30.43(16)
O6 Li6 Li5 156.9(4)
N3 Li6 Li5 81.8(3)
N1 Li6 Li5 31.8(2)
N6 Li6 Li5 82.0(3)
Li3 Li6 Li5 90.1(3)
Li1 Li6 Li5 43.2(3)
Al1 Li6 Li5 48.86(19)
C15 Li6 Li5 111.1(3)
C36 Li6 Li5 101.1(3)
C41 Li6 Li5 128.3(3)
O6 Li6 Li4 130.3(4)
N3 Li6 Li4 30.8(2)
N1 Li6 Li4 82.5(3)
N6 Li6 Li4 81.8(3)
Li3 Li6 Li4 42.6(3)
Li1 Li6 Li4 90.7(3)
Al1 Li6 Li4 48.79(19)
C15 Li6 Li4 58.8(2)
C36 Li6 Li4 109.9(3)
C41 Li6 Li4 131.9(3)
Li5 Li6 Li4 60.3(2)
O9 Li7 O8 111.0(5)
O9 Li7 O7 113.5(5)
O8 Li7 O7 109.7(5)
O9 Li7 O10 105.7(5)
O8 Li7 O10 110.6(5)
O7 Li7 O10 106.2(5)
O14B Li8 O13 122.5(8)
O14B Li8 O12 97.5(6)
O13 Li8 O12 105.9(5)
O14B Li8 O14A 19.4(6)
O13 Li8 O14A 103.9(8)
O12 Li8 O14A 110.4(6)
O14B Li8 O11 107.2(6)
O13 Li8 O11 103.5(5)
O12 Li8 O11 121.9(7)
O14A Li8 O11 109.5(6)
O14B Li8 C85 30.2(5)
O13 Li8 C85 105.3(7)
O12 Li8 C85 79.0(6)
O14A Li8 C85 32.6(5)
O11 Li8 C85 137.3(6)
C1 N1 Al1 129.6(3)
C1 N1 Li5 103.3(3)
Al1 N1 Li5 83.8(3)
C1 N1 Li6 131.5(4)
Al1 N1 Li6 83.4(3)
Li5 N1 Li6 116.3(3)
C1 N1 Li1 101.7(4)
Al1 N1 Li1 126.6(3)
Li5 N1 Li1 69.3(3)
Li6 N1 Li1 70.1(3)
C8 N2 Al1 129.8(3)
C8 N2 Li5 131.5(4)
Al1 N2 Li5 83.6(3)
C8 N2 Li4 104.2(4)
Al1 N2 Li4 82.7(3)
Li5 N2 Li4 115.5(4)
C8 N2 Li2 102.1(3)
Al1 N2 Li2 125.7(3)
Li5 N2 Li2 70.1(3)
Li4 N2 Li2 68.7(3)
C15 N3 Al1 128.9(3)
C15 N3 Li4 132.6(4)
Al1 N3 Li4 84.8(3)
C15 N3 Li6 100.2(4)
Al1 N3 Li6 83.7(3)
Li4 N3 Li6 117.9(4)
C15 N3 Li3 100.6(4)
Al1 N3 Li3 127.8(3)
Li4 N3 Li3 69.6(3)
Li6 N3 Li3 70.7(3)
C22 N4 Al2 130.6(3)
C22 N4 Li2 131.4(4)
Al2 N4 Li2 84.4(3)
C22 N4 Li3 101.6(3)
Al2 N4 Li3 84.1(3)
Li2 N4 Li3 116.6(3)
C22 N4 Li4 101.1(4)
Al2 N4 Li4 125.7(3)
Li2 N4 Li4 69.3(3)
Li3 N4 Li4 68.5(3)
C29 N5 Al2 129.9(3)
C29 N5 Li1 131.7(4)
Al2 N5 Li1 84.6(3)
C29 N5 Li2 101.9(4)
Al2 N5 Li2 82.8(3)
Li1 N5 Li2 117.0(4)
C29 N5 Li5 101.9(4)
Al2 N5 Li5 125.5(3)
Li1 N5 Li5 69.5(3)
Li2 N5 Li5 69.2(3)
C36 N6 Al2 129.5(3)
C36 N6 Li3 133.6(4)
Al2 N6 Li3 84.1(3)
C36 N6 Li1 98.8(3)
Al2 N6 Li1 84.3(3)
Li3 N6 Li1 117.8(4)
C36 N6 Li6 101.2(3)
Al2 N6 Li6 126.2(3)
Li3 N6 Li6 69.6(3)
Li1 N6 Li6 69.5(3)
C7 O1 C2 117.8(4)
C7 O1 Li1 134.8(4)
C2 O1 Li1 107.2(4)
C9 O2 C14 117.3(4)
C9 O2 Li2 108.7(4)
C14 O2 Li2 133.2(4)
C20 O3 C21 117.9(4)
C20 O3 Li3 106.0(3)
C21 O3 Li3 132.2(4)
C27 O4 C28 117.2(4)
C27 O4 Li4 106.7(4)
C28 O4 Li4 135.1(4)
C34 O5 C35 117.5(4)
C34 O5 Li5 108.2(3)
C35 O5 Li5 131.3(4)
C41 O6 C42 117.3(4)
C41 O6 Li6 106.8(4)
C42 O6 Li6 134.3(4)
C51 O7 C54 109.1(5)
C51 O7 Li7 129.2(5)
C54 O7 Li7 120.1(5)
C58 O8 C55 110.1(5)
C58 O8 Li7 129.3(5)
C55 O8 Li7 117.6(5)
C62 O9 C59 108.2(4)
C62 O9 Li7 125.5(4)
C59 O9 Li7 126.1(5)
C66 O10 C63 104.0(5)
C66 O10 Li7 123.8(5)
C63 O10 Li7 120.9(5)
C70 O11 C73 106.9(5)
C70 O11 Li8 120.6(5)
C73 O11 Li8 126.7(6)
C77 O12 C74 107.9(5)
C77 O12 Li8 119.3(5)
C74 O12 Li8 132.8(5)
C78 O13 C81 100.6(5)
C78 O13 Li8 134.9(6)
C81 O13 Li8 123.8(6)
C86 O15 C89 98.0(9)
C82 O14A C85 112.3(14)
C82 O14A Li8 126.9(9)
C85 O14A Li8 101.8(9)
C82 O14B C85 108.2(13)
C82 O14B Li8 132.3(10)
C85 O14B Li8 111.3(11)

loop_
_geom_bond_atom_site_label_1
_geom_bond_atom_site_label_2
_geom_bond_distance
Al1 N3 1.887(4)
Al1 N1 1.898(4)
Al1 N2 1.902(4)
Al1 C43 2.023(5)
Al1 Li6 2.621(9)
Al1 Li5 2.630(8)
Al1 Li4 2.630(8)
Al2 N6 1.888(4)
Al2 N4 1.891(4)
Al2 N5 1.898(4)
Al2 C47 2.022(5)
Al2 Li2 2.637(8)
Al2 Li3 2.647(8)
Al2 Li1 2.657(7)
C1 N1 1.359(6)
C1 C2 1.416(7)
C1 C6 1.425(7)
C1 Li5 2.695(9)
C1 Li1 2.757(9)
C2 C3 1.382(7)
C2 O1 1.422(6)
C2 Li1 2.750(8)
C3 C4 1.396(8)
C4 C5 1.370(8)
C5 C6 1.406(7)
C7 O1 1.410(7)
C8 N2 1.345(6)
C8 C13 1.410(7)
C8 C9 1.449(6)
C8 Li2 2.733(9)
C8 Li4 2.737(10)
C9 C10 1.362(7)
C9 O2 1.401(6)
C9 Li2 2.743(9)
C10 C11 1.401(8)
C11 C12 1.366(8)
C12 C13 1.403(8)
C14 O2 1.426(6)
C15 N3 1.345(6)
C15 C16 1.428(7)
C15 C20 1.435(7)
C15 Li6 2.632(10)
C15 Li3 2.697(9)
C16 C17 1.400(8)
C17 C18 1.354(10)
C18 C19 1.405(9)
C19 C20 1.400(7)
C20 O3 1.392(6)
C20 Li3 2.737(9)
C21 O3 1.416(6)
C22 N4 1.342(6)
C22 C23 1.423(6)
C22 C27 1.467(7)
C22 Li3 2.673(9)
C22 Li4 2.719(9)
C23 C24 1.395(7)
C24 C25 1.381(8)
C25 C26 1.400(7)
C26 C27 1.384(6)
C27 O4 1.381(6)
C27 Li4 2.716(9)
C28 O4 1.430(6)
C29 N5 1.356(6)
C29 C30 1.414(7)
C29 C34 1.451(7)
C29 Li2 2.711(9)
C29 Li5 2.736(9)
C30 C31 1.404(7)
C31 C32 1.381(8)
C32 C33 1.381(8)
C33 C34 1.380(7)
C34 O5 1.395(6)
C34 Li5 2.730(9)
C35 O5 1.437(6)
C36 N6 1.343(6)
C36 C37 1.441(7)
C36 C41 1.447(6)
C36 Li1 2.631(9)
C36 Li6 2.738(10)
C37 C38 1.367(7)
C38 C39 1.399(8)
C39 C40 1.392(8)
C40 C41 1.375(7)
C41 O6 1.389(6)
C41 Li6 2.775(10)
C42 O6 1.427(6)
C43 C44 1.465(8)
C44 C45 1.550(9)
C45 C46 1.478(9)
C47 C48 1.531(7)
C48 C49 1.496(7)
C49 C50 1.521(9)
C51 O7 1.418(7)
C51 C52 1.494(10)
C52 C53 1.413(12)
C53 C54 1.527(10)
C54 O7 1.422(8)
C55 O8 1.397(8)
C55 C56 1.543(9)
C56 C57 1.526(9)
C57 C58 1.502(11)
C58 O8 1.392(9)
C59 O9 1.443(7)
C59 C60 1.546(10)
C60 C61 1.515(8)
C61 C62 1.518(8)
C62 O9 1.426(6)
C63 O10 1.445(8)
C63 C64 1.515(11)
C64 C65 1.519(10)
C65 C66 1.491(9)
C66 O10 1.392(8)
C70 O11 1.419(6)
C70 C71 1.488(10)
C71 C72 1.423(12)
C72 C73 1.492(12)
C73 O11 1.495(8)
C74 C75 1.463(10)
C74 O12 1.466(7)
C75 C76 1.448(11)
C76 C77 1.465(9)
C77 O12 1.415(7)
C78 O13 1.404(9)
C78 C79 1.472(10)
C79 C80 1.569(10)
C80 C81 1.502(10)
C81 O13 1.475(8)
C82 O14A 1.279(17)
C82 O14B 1.383(14)
C82 C83 1.527(14)
C83 C84 1.44(3)
C84 C85 1.445(16)
C85 O14B 1.435(15)
C85 O14A 1.467(18)
C85 Li8 2.662(16)
C86 C87 1.355(14)
C86 O15 1.483(11)
C87 C88 1.299(13)
C88 C89 1.507(15)
C89 O15 1.557(14)
Li1 O1 1.970(8)
Li1 N5 2.047(8)
Li1 N6 2.066(9)
Li1 N1 2.138(8)
Li1 Li5 2.373(11)
Li1 Li6 2.400(11)
Li1 Li2 3.522(11)
Li1 Li3 3.532(11)
Li2 O2 1.952(8)
Li2 N4 2.033(9)
Li2 N5 2.084(9)
Li2 N2 2.114(8)
Li2 Li4 2.363(11)
Li2 Li5 2.385(10)
Li2 Li3 3.481(11)
Li3 O3 2.004(8)
Li3 N4 2.058(8)
Li3 N6 2.059(8)
Li3 N3 2.105(9)
Li3 Li4 2.351(11)
Li3 Li6 2.397(11)
Li4 O4 1.976(8)
Li4 N3 2.010(8)
Li4 N2 2.077(9)
Li4 N4 2.120(9)
Li4 Li6 3.468(11)
Li4 Li5 3.482(11)
Li5 O5 1.951(8)
Li5 N1 2.035(9)
Li5 N2 2.040(9)
Li5 N5 2.114(9)
Li5 Li6 3.462(11)
Li6 O6 2.033(9)
Li6 N3 2.038(9)
Li6 N1 2.041(9)
Li6 N6 2.140(9)
Li7 O9 1.905(11)
Li7 O8 1.929(10)
Li7 O7 1.946(10)
Li7 O10 1.966(11)
Li8 O14B 1.78(2)
Li8 O13 1.915(11)
Li8 O12 1.922(10)
Li8 O14A 1.942(18)
Li8 O11 1.952(11)
